data_8107611
loop_
_publ_author_name
'Xu, Li-Ying'
'Chen, Chen-chen'
'Chen, Meng-Qi'
'Chang, Yue'
'Sang, Rui-ge'
'Zhang, Heng-Qiang'

_publ_section_title
;
 Crystal structure of
 1-(4--chlorophenyl)-4-benzoyl-3-methyl-1H-pyrazol-5-ol, C17H13ClN2O2
;
_journal_issue 5
_journal_name_full 'Zeitschrift f\"ur Kristallographie - New Crystal Structures'
_journal_page_first 959
_journal_page_last 961
_journal_paper_doi 10.1515/ncrs-2023-0298
_journal_volume 238
_journal_year 2023
_chemical_formula_moiety 'C17 H13 Cl N2 O2'
_chemical_formula_sum 'C17 H13 Cl N2 O2'
_chemical_formula_weight 312.74
_space_group_crystal_system monoclinic
_space_group_IT_number 14
_space_group_name_Hall '-P 2ybc'
_space_group_name_H-M_alt 'P 1 21/c 1'
_atom_sites_solution_hydrogens mixed
_cell_angle_alpha 90
_cell_angle_beta 92.920(5)
_cell_angle_gamma 90
_cell_formula_units_Z 4
_cell_length_a 5.3601(4)
_cell_length_b 10.6233(7)
_cell_length_c 25.2155(16)
_cell_measurement_reflns_used 2234
_cell_measurement_temperature 173.00(10)
_cell_measurement_theta_max 28.2870
_cell_measurement_theta_min 4.0470
_cell_volume 1433.96(17)
_computing_structure_refinement 'SHELXL-2018/1 (Sheldrick, 2018)'
_diffrn_ambient_environment N~2~
_diffrn_ambient_temperature 173.00(10)
_diffrn_detector 'CCD plate'
_diffrn_detector_area_resol_mean 16.1213
_diffrn_detector_type Eos
_diffrn_measured_fraction_theta_full 0.998
_diffrn_measured_fraction_theta_max 0.998
_diffrn_measurement_device_type 'Xcalibur, Eos, Gemini'
_diffrn_radiation_type MoK\a
_diffrn_radiation_wavelength 0.71073
_diffrn_reflns_av_R_equivalents 0.0339
_diffrn_reflns_av_unetI/netI 0.0450
_diffrn_reflns_Laue_measured_fraction_full 0.998
_diffrn_reflns_Laue_measured_fraction_max 0.998
_diffrn_reflns_limit_h_max 6
_diffrn_reflns_limit_h_min -6
_diffrn_reflns_limit_k_max 8
_diffrn_reflns_limit_k_min -13
_diffrn_reflns_limit_l_max 30
_diffrn_reflns_limit_l_min -31
_diffrn_reflns_number 9041
_diffrn_reflns_point_group_measured_fraction_full 0.998
_diffrn_reflns_point_group_measured_fraction_max 0.998
_diffrn_reflns_theta_full 25.242
_diffrn_reflns_theta_max 25.998
_diffrn_reflns_theta_min 3.762
_exptl_absorpt_coefficient_mu 0.275
_exptl_absorpt_correction_T_max 1.00000
_exptl_absorpt_correction_T_min 0.51190
_exptl_absorpt_correction_type multi-scan
_exptl_absorpt_process_details
;
CrysAlisPro 1.171.38.41 (Rigaku Oxford Diffraction, 2015)
Empirical absorption correction using spherical harmonics,
 implemented in SCALE3 ABSPACK scaling algorithm.
;
_exptl_crystal_colour yellow
_exptl_crystal_density_diffrn 1.449
_exptl_crystal_description block
_exptl_crystal_F_000 648.0
_exptl_crystal_size_max 0.21
_exptl_crystal_size_mid 0.20
_exptl_crystal_size_min 0.18
_refine_diff_density_max 0.364
_refine_diff_density_min -0.471
_refine_diff_density_rms 0.055
_refine_ls_extinction_coef 0.0042(9)
_refine_ls_extinction_expression Fc^*^=kFc[1+0.001xFc^2^\l^3^/sin(2\q)]^-1/4^
_refine_ls_extinction_method 'SHELXL-2018/1 (Sheldrick 2018)'
_refine_ls_goodness_of_fit_ref 1.061
_refine_ls_hydrogen_treatment mixed
_refine_ls_matrix_type full
_refine_ls_number_parameters 205
_refine_ls_number_reflns 2823
_refine_ls_number_restraints 1
_refine_ls_restrained_S_all 1.061
_refine_ls_R_factor_all 0.0726
_refine_ls_R_factor_gt 0.0495
_refine_ls_shift/su_max 0.001
_refine_ls_shift/su_mean 0.000
_refine_ls_structure_factor_coef Fsqd
_refine_ls_weighting_details 'w=1/[\s^2^(Fo^2^)+(0.0329P)^2^+1.1678P] where P=(Fo^2^+2Fc^2^)/3'
_refine_ls_weighting_scheme calc
_refine_ls_wR_factor_gt 0.1016
_refine_ls_wR_factor_ref 0.1143
_reflns_Friedel_coverage 0.000
_reflns_Friedel_fraction_full .
_reflns_Friedel_fraction_max .
_reflns_number_gt 2101
_reflns_number_total 2823
_reflns_threshold_expression 'I > 2\s(I)'
_cod_data_source_file suppl_j_ncrs-2023-0298_suppl_001.cif
_cod_data_source_block exp_4952
_cod_original_sg_symbol_H-M 'P 21/c'
_cod_database_code 8107611
_shelx_space_group_comment
;
The symmetry employed for this shelxl refinement is uniquely defined
by the following loop, which should always be used as a source of
symmetry information in preference to the above space-group names.
They are only intended as comments.
;

loop_
_space_group_symop_operation_xyz
'x, y, z'
'-x, y+1/2, -z+1/2'
'-x, -y, -z'
'x, -y-1/2, z-1/2'

loop_
_atom_site_label
_atom_site_type_symbol
_atom_site_fract_x
_atom_site_fract_y
_atom_site_fract_z
_atom_site_U_iso_or_equiv
_atom_site_adp_type
_atom_site_occupancy
_atom_site_site_symmetry_order
_atom_site_calc_flag
_atom_site_refinement_flags_posn
_atom_site_refinement_flags_adp
_atom_site_refinement_flags_occupancy
_atom_site_disorder_assembly
_atom_site_disorder_group
H1 H 0.056(7) -0.066(3) 0.6030(15) 0.122(17) Uiso 1 1 d D . . . .
C1 C -0.1608(4) 0.2371(2) 0.53180(9) 0.0265(5) Uani 1 1 d . . . . .
C2 C -0.3509(6) 0.1569(3) 0.51696(12) 0.0521(9) Uani 1 1 d . . . . .
H2 H -0.364144 0.079411 0.533765 0.063 Uiso 1 1 calc R U . . .
C3 C -0.5247(6) 0.1911(3) 0.47674(13) 0.0586(10) Uani 1 1 d . . . . .
H3 H -0.655149 0.136858 0.466881 0.070 Uiso 1 1 calc R U . . .
C4 C -0.5038(5) 0.3038(3) 0.45182(9) 0.0322(6) Uani 1 1 d . . . . .
C5 C -0.3212(6) 0.3846(3) 0.46711(14) 0.0686(11) Uani 1 1 d . . . . .
H5 H -0.311048 0.462877 0.450872 0.082 Uiso 1 1 calc R U . . .
C6 C -0.1479(6) 0.3504(3) 0.50728(15) 0.0736(12) Uani 1 1 d . . . . .
H6 H -0.020760 0.406141 0.517587 0.088 Uiso 1 1 calc R U . . .
C7 C 0.0763(4) 0.0917(2) 0.59513(9) 0.0275(5) Uani 1 1 d . . . . .
C8 C 0.2767(4) 0.1102(2) 0.63315(9) 0.0260(5) Uani 1 1 d . . . . .
C9 C 0.3365(4) 0.2416(2) 0.62861(9) 0.0270(5) Uani 1 1 d . . . . .
C10 C 0.5451(5) 0.3167(2) 0.65451(10) 0.0322(6) Uani 1 1 d . . . . .
H10A H 0.569739 0.391991 0.634369 0.048 Uiso 1 1 calc R U . . .
H10B H 0.695557 0.267581 0.655844 0.048 Uiso 1 1 calc R U . . .
H10C H 0.503730 0.338772 0.689922 0.048 Uiso 1 1 calc R U . . .
C11 C 0.3756(4) 0.0040(2) 0.66088(9) 0.0274(5) Uani 1 1 d . . . . .
C12 C 0.5677(4) 0.0102(2) 0.70553(9) 0.0253(5) Uani 1 1 d . . . . .
C13 C 0.7527(4) -0.0819(2) 0.70921(9) 0.0295(6) Uani 1 1 d . . . . .
H13 H 0.756870 -0.144696 0.683580 0.035 Uiso 1 1 calc R U . . .
C14 C 0.9304(5) -0.0800(3) 0.75096(10) 0.0355(6) Uani 1 1 d . . . . .
H14 H 1.055730 -0.140560 0.753035 0.043 Uiso 1 1 calc R U . . .
C15 C 0.9216(5) 0.0120(3) 0.78959(10) 0.0364(6) Uani 1 1 d . . . . .
H15 H 1.041651 0.013079 0.817550 0.044 Uiso 1 1 calc R U . . .
C16 C 0.7355(5) 0.1025(2) 0.78697(9) 0.0346(6) Uani 1 1 d . . . . .
H16 H 0.728746 0.163350 0.813372 0.042 Uiso 1 1 calc R U . . .
C17 C 0.5587(5) 0.1019(2) 0.74466(9) 0.0290(6) Uani 1 1 d . . . . .
H17 H 0.434339 0.163016 0.742540 0.035 Uiso 1 1 calc R U . . .
Cl1 Cl -0.72236(14) 0.34509(7) 0.40096(3) 0.0487(2) Uani 1 1 d . . . . .
N1 N 0.0205(4) 0.20465(19) 0.57295(7) 0.0273(5) Uani 1 1 d . . . . .
N2 N 0.1853(4) 0.29791(19) 0.59323(8) 0.0300(5) Uani 1 1 d . . . . .
O1 O -0.0338(3) -0.01341(16) 0.58243(7) 0.0356(5) Uani 1 1 d D . . . .
O2 O 0.2955(3) -0.10533(16) 0.64727(6) 0.0345(4) Uani 1 1 d . . . . .

loop_
_atom_site_aniso_label
_atom_site_aniso_U_11
_atom_site_aniso_U_22
_atom_site_aniso_U_33
_atom_site_aniso_U_23
_atom_site_aniso_U_13
_atom_site_aniso_U_12
C1 0.0258(13) 0.0290(13) 0.0240(11) 0.0018(10) -0.0059(9) 0.0003(11)
C2 0.058(2) 0.0279(15) 0.066(2) 0.0108(14) -0.0359(16) -0.0067(14)
C3 0.063(2) 0.0331(17) 0.075(2) 0.0024(15) -0.0468(17) -0.0081(15)
C4 0.0323(14) 0.0387(16) 0.0248(12) 0.0000(11) -0.0070(10) 0.0079(12)
C5 0.061(2) 0.056(2) 0.084(2) 0.0430(19) -0.0431(19) -0.0231(17)
C6 0.066(2) 0.054(2) 0.094(3) 0.0406(19) -0.055(2) -0.0325(18)
C7 0.0295(13) 0.0255(14) 0.0269(12) 0.0007(10) -0.0048(10) -0.0027(11)
C8 0.0265(13) 0.0277(13) 0.0231(11) 0.0003(10) -0.0066(9) -0.0021(10)
C9 0.0280(13) 0.0260(13) 0.0263(12) -0.0017(10) -0.0044(10) -0.0004(11)
C10 0.0344(14) 0.0273(14) 0.0337(13) 0.0001(11) -0.0108(11) -0.0049(11)
C11 0.0266(13) 0.0303(14) 0.0252(12) 0.0003(10) -0.0009(10) -0.0006(11)
C12 0.0270(13) 0.0247(13) 0.0238(11) 0.0022(10) -0.0012(9) -0.0017(10)
C13 0.0307(13) 0.0296(14) 0.0279(12) -0.0042(10) -0.0018(10) 0.0021(11)
C14 0.0291(14) 0.0397(16) 0.0369(14) -0.0001(12) -0.0070(11) 0.0056(12)
C15 0.0324(14) 0.0429(17) 0.0321(13) -0.0006(12) -0.0141(11) -0.0027(13)
C16 0.0458(16) 0.0317(15) 0.0256(12) -0.0053(11) -0.0047(11) -0.0031(12)
C17 0.0321(14) 0.0259(13) 0.0289(13) -0.0003(10) -0.0008(10) 0.0032(11)
Cl1 0.0543(5) 0.0509(5) 0.0382(4) -0.0021(3) -0.0245(3) 0.0141(4)
N1 0.0279(11) 0.0254(11) 0.0274(10) 0.0016(8) -0.0089(8) -0.0042(9)
N2 0.0320(12) 0.0263(11) 0.0306(11) -0.0005(9) -0.0091(9) -0.0045(9)
O1 0.0407(11) 0.0253(10) 0.0389(10) 0.0051(8) -0.0179(8) -0.0072(8)
O2 0.0400(11) 0.0249(10) 0.0370(10) 0.0005(8) -0.0133(8) -0.0033(8)

loop_
_atom_type_symbol
_atom_type_description
_atom_type_scat_dispersion_real
_atom_type_scat_dispersion_imag
_atom_type_scat_source
C C 0.0033 0.0016 'International Tables Vol C Tables 4.2.6.8 and 6.1.1.4'
H H 0.0000 0.0000 'International Tables Vol C Tables 4.2.6.8 and 6.1.1.4'
N N 0.0061 0.0033 'International Tables Vol C Tables 4.2.6.8 and 6.1.1.4'
O O 0.0106 0.0060 'International Tables Vol C Tables 4.2.6.8 and 6.1.1.4'
Cl Cl 0.1484 0.1585 'International Tables Vol C Tables 4.2.6.8 and 6.1.1.4'

loop_
_geom_angle_atom_site_label_1
_geom_angle_atom_site_label_2
_geom_angle_atom_site_label_3
_geom_angle
_geom_angle_site_symmetry_1
_geom_angle_site_symmetry_3
C6 C1 C2 118.9(2) . .
C6 C1 N1 119.8(2) . .
C2 C1 N1 121.3(2) . .
C1 C2 C3 120.0(3) . .
C1 C2 H2 120.0 . .
C3 C2 H2 120.0 . .
C4 C3 C2 120.0(3) . .
C4 C3 H3 120.0 . .
C2 C3 H3 120.0 . .
C5 C4 C3 120.4(2) . .
C5 C4 Cl1 120.1(2) . .
C3 C4 Cl1 119.5(2) . .
C4 C5 C6 119.5(3) . .
C4 C5 H5 120.2 . .
C6 C5 H5 120.2 . .
C1 C6 C5 121.1(3) . .
C1 C6 H6 119.4 . .
C5 C6 H6 119.4 . .
O1 C7 N1 125.1(2) . .
O1 C7 C8 127.4(2) . .
N1 C7 C8 107.5(2) . .
C11 C8 C7 118.4(2) . .
C11 C8 C9 137.2(2) . .
C7 C8 C9 104.2(2) . .
N2 C9 C8 111.3(2) . .
N2 C9 C10 118.3(2) . .
C8 C9 C10 130.3(2) . .
C9 C10 H10A 109.5 . .
C9 C10 H10B 109.5 . .
H10A C10 H10B 109.5 . .
C9 C10 H10C 109.5 . .
H10A C10 H10C 109.5 . .
H10B C10 H10C 109.5 . .
O2 C11 C8 118.6(2) . .
O2 C11 C12 116.9(2) . .
C8 C11 C12 124.4(2) . .
C17 C12 C13 119.7(2) . .
C17 C12 C11 121.4(2) . .
C13 C12 C11 118.8(2) . .
C14 C13 C12 120.0(2) . .
C14 C13 H13 120.0 . .
C12 C13 H13 120.0 . .
C15 C14 C13 120.0(2) . .
C15 C14 H14 120.0 . .
C13 C14 H14 120.0 . .
C14 C15 C16 120.5(2) . .
C14 C15 H15 119.8 . .
C16 C15 H15 119.8 . .
C15 C16 C17 119.6(2) . .
C15 C16 H16 120.2 . .
C17 C16 H16 120.2 . .
C12 C17 C16 120.1(2) . .
C12 C17 H17 120.0 . .
C16 C17 H17 120.0 . .
C7 N1 N2 110.69(18) . .
C7 N1 C1 130.1(2) . .
N2 N1 C1 119.09(19) . .
C9 N2 N1 106.25(19) . .
C7 O1 H1 100(3) . .

loop_
_geom_bond_atom_site_label_1
_geom_bond_atom_site_label_2
_geom_bond_distance
_geom_bond_site_symmetry_2
C1 C6 1.357(4) .
C1 C2 1.366(4) .
C1 N1 1.427(3) .
C2 C3 1.390(4) .
C2 H2 0.9300 .
C3 C4 1.359(4) .
C3 H3 0.9300 .
C4 C5 1.344(4) .
C4 Cl1 1.748(2) .
C5 C6 1.387(4) .
C5 H5 0.9300 .
C6 H6 0.9300 .
C7 O1 1.296(3) .
C7 N1 1.351(3) .
C7 C8 1.416(3) .
C8 C11 1.416(3) .
C8 C9 1.439(3) .
C9 N2 1.318(3) .
C9 C10 1.496(3) .
C10 H10A 0.9600 .
C10 H10B 0.9600 .
C10 H10C 0.9600 .
C11 O2 1.279(3) .
C11 C12 1.488(3) .
C12 C17 1.389(3) .
C12 C13 1.393(3) .
C13 C14 1.383(3) .
C13 H13 0.9300 .
C14 C15 1.382(4) .
C14 H14 0.9300 .
C15 C16 1.385(4) .
C15 H15 0.9300 .
C16 C17 1.390(3) .
C16 H16 0.9300 .
C17 H17 0.9300 .
N1 N2 1.406(3) .
O1 H1 0.889(19) .

loop_
_geom_hbond_atom_site_label_D
_geom_hbond_atom_site_label_H
_geom_hbond_atom_site_label_A
_geom_hbond_distance_DH
_geom_hbond_distance_HA
_geom_hbond_distance_DA
_geom_hbond_angle_DHA
_geom_hbond_site_symmetry_A
_geom_hbond_publ_flag
C3 H3 O1 0.93 2.42 3.321(3) 164.5 3_456 yes
C2 H2 O1 0.93 2.32 2.933(3) 122.9 . yes

loop_
_geom_torsion_atom_site_label_1
_geom_torsion_atom_site_label_2
_geom_torsion_atom_site_label_3
_geom_torsion_atom_site_label_4
_geom_torsion
_geom_torsion_site_symmetry_1
_geom_torsion_site_symmetry_2
_geom_torsion_site_symmetry_3
_geom_torsion_site_symmetry_4
C6 C1 C2 C3 1.1(5) . . . .
N1 C1 C2 C3 180.0(3) . . . .
C1 C2 C3 C4 0.7(5) . . . .
C2 C3 C4 C5 -2.4(5) . . . .
C2 C3 C4 Cl1 179.5(3) . . . .
C3 C4 C5 C6 2.4(6) . . . .
Cl1 C4 C5 C6 -179.6(3) . . . .
C2 C1 C6 C5 -1.1(6) . . . .
N1 C1 C6 C5 179.9(3) . . . .
C4 C5 C6 C1 -0.6(6) . . . .
O1 C7 C8 C11 0.8(4) . . . .
N1 C7 C8 C11 -178.0(2) . . . .
O1 C7 C8 C9 176.1(2) . . . .
N1 C7 C8 C9 -2.7(3) . . . .
C11 C8 C9 N2 175.8(3) . . . .
C7 C8 C9 N2 1.8(3) . . . .
C11 C8 C9 C10 0.1(5) . . . .
C7 C8 C9 C10 -173.9(2) . . . .
C7 C8 C11 O2 6.1(3) . . . .
C9 C8 C11 O2 -167.2(3) . . . .
C7 C8 C11 C12 -173.6(2) . . . .
C9 C8 C11 C12 13.1(5) . . . .
O2 C11 C12 C17 -138.3(2) . . . .
C8 C11 C12 C17 41.4(3) . . . .
O2 C11 C12 C13 38.6(3) . . . .
C8 C11 C12 C13 -141.7(2) . . . .
C17 C12 C13 C14 -1.6(4) . . . .
C11 C12 C13 C14 -178.6(2) . . . .
C12 C13 C14 C15 1.2(4) . . . .
C13 C14 C15 C16 0.2(4) . . . .
C14 C15 C16 C17 -1.1(4) . . . .
C13 C12 C17 C16 0.7(4) . . . .
C11 C12 C17 C16 177.6(2) . . . .
C15 C16 C17 C12 0.6(4) . . . .
O1 C7 N1 N2 -176.2(2) . . . .
C8 C7 N1 N2 2.7(3) . . . .
O1 C7 N1 C1 -0.8(4) . . . .
C8 C7 N1 C1 178.1(2) . . . .
C6 C1 N1 C7 -165.0(3) . . . .
C2 C1 N1 C7 16.0(4) . . . .
C6 C1 N1 N2 10.0(4) . . . .
C2 C1 N1 N2 -168.9(2) . . . .
C8 C9 N2 N1 -0.3(3) . . . .
C10 C9 N2 N1 176.0(2) . . . .
C7 N1 N2 C9 -1.5(3) . . . .
C1 N1 N2 C9 -177.5(2) . . . .
